data_8104012
loop_
_publ_author_name
'Capitelli, F.'
'Brouzi, K.'
'Harcharras, M.'
'Moliterni, A.G.G.'
'Ennaciri, A.'
'Bertolasi, V.'

_publ_section_title
;
 Two new ammonium diphosphates: crystal structure of Mn0.5 N H4 H2 P2 O7 *
 (H2 O) and Mn Na N H4 P2 O7 *3(H2 O)
;
_journal_name_full 'Zeitschrift fuer Kristallographie (149,1979-)'
_journal_page_first 93
_journal_page_last 98
_journal_volume 219
_journal_year 2004
_chemical_formula_sum 'H10 Mn N Na O10 P2'
_chemical_name_systematic 'Mn Na (N H4) (P2 O7) (H2 O)3'
_space_group_IT_number 9
_symmetry_space_group_name_Hall 'C -2yc'
_symmetry_space_group_name_H-M 'C 1 c 1'
_cell_angle_alpha 90
_cell_angle_beta 104.304
_cell_angle_gamma 90
_cell_formula_units_Z 4
_cell_length_a 10.1124
_cell_length_b 16.4448
_cell_length_c 5.6
_cell_volume 902.389
_citation_journal_id_ASTM ZEKRDZ
_cod_data_source_file Capitelli_ZEKRDZ_2004_1202.cif
_cod_data_source_block H10Mn1N1Na1O10P2
_cod_original_cell_volume 902.3893
_cod_original_formula_sum 'H10 Mn1 N1 Na1 O10 P2'
_cod_database_code 8104012

loop_
_symmetry_equiv_pos_as_xyz
x,y,z
x,-y,z+1/2
x+1/2,y+1/2,z
x+1/2,-y+1/2,z+1/2

loop_
_atom_site_label
_atom_site_type_symbol
_atom_site_fract_x
_atom_site_fract_y
_atom_site_fract_z
_atom_site_occupancy
_atom_site_U_iso_or_equiv
Na1 Na+1 0.34309 0.43964 -0.3469 1 0.0
O6 O-2 0.4155 0.18501 0.6457 1 0.0
Mn1 Mn+2 0.30283 0.24432 -0.11946 1 0.0
P1 P+5 0.51175 0.37266 0.24898 1 0.0
H10 H+1 0.464 0.059 0.026 1 0.0
H3 H+1 0.607 0.458 -0.19 1 0.0
H2 H+1 0.779 0.477 -0.162 1 0.0
O9 O-2 0.1879 0.46406 -0.0816 1 0.0
H1 H+1 0.715 0.383 -0.305 1 0.0
O4 O-2 0.4637 0.31091 0.4409 1 0.0
P2 P+5 0.49053 0.2144 0.45935 1 0.0
H9 H+1 0.4262 0.0848 -0.2116 1 0.0
O3 O-2 0.6642 0.35844 0.2842 1 0.0
H5 H+1 0.19 0.312 -0.611 1 0.0
O8 O-2 0.1927 0.32058 -0.4483 1 0.0
O5 O-2 0.433 0.17976 0.2026 1 0.0
O7 O-2 0.64458 0.20269 0.5487 1 0.0
H4 H+1 0.711 0.384 -0.031 1 0.0
H8 H+1 0.096 0.491 -0.078 1 0.0
O10 O-2 0.4364 0.03833 -0.1018 1 0.0
H6 H+1 0.108 0.325 -0.438 1 0.0
H7 H+1 0.207 0.423 -0.003 1 0.0
O1 O-2 0.4305 0.35025 -0.0072 1 0.0
N1 N-3 0.705 0.42921 -0.1722 1 0.0
O2 O-2 0.4816 0.45502 0.3394 1 0.0
